data_1568252
loop_
_publ_author_name
'Ngue, Chin May'
'Ho, Kuan Fu'
'Sainbileg, Batjargal'
'Batsaikhan, Erdembayalag'
'Hayashi, Michitoshi'
'Lee, Kuei Yi'
'Chen, Ruei San'
'Leung, Man Kit'

_publ_section_title
;
 Conductivity and photoconductivity in a two-dimensional zinc
 bis(triarylamine) coordination polymer.
;
_journal_issue 5
_journal_name_full 'Chemical science'
_journal_page_first 1320
_journal_page_last 1328
_journal_paper_doi 10.1039/d2sc06085j
_journal_volume 14
_journal_year 2023
_chemical_formula_moiety 'C25 H18 Cl2 N3 Zn'
_chemical_formula_sum 'C25 H18 Cl2 N3 Zn'
_chemical_formula_weight 496.69
_space_group_crystal_system orthorhombic
_space_group_IT_number 68
_space_group_name_Hall '-C 2a 2ac'
_space_group_name_H-M_alt 'C c c a :2'
_atom_sites_solution_hydrogens geom
_audit_creation_method SHELXL-2018/3
_audit_update_record
;
2022-05-20 deposited with the CCDC.	2023-01-09 downloaded from the CCDC.
;
_cell_angle_alpha 90
_cell_angle_beta 90
_cell_angle_gamma 90
_cell_formula_units_Z 8
_cell_length_a 13.8231(4)
_cell_length_b 20.1276(6)
_cell_length_c 16.7673(4)
_cell_measurement_reflns_used 8852
_cell_measurement_temperature 100.0(2)
_cell_measurement_theta_max 27.04
_cell_measurement_theta_min 2.95
_cell_volume 4665.1(2)
_computing_cell_refinement 'APEX3 v2015.9-0 (Bruker AXS)'
_computing_data_collection 'Bruker Instrument Service v2012.12.0.3'
_computing_data_reduction 'SAINT V8.35A (Bruker AXS Inc., 2015)'
_computing_molecular_graphics 'shelXle (C.B. Huebschle, rev 740)'
_computing_publication_material 'WinGX publication routines (Farrugia, 2014)'
_computing_structure_refinement 'SHELXL-2018/3 (Sheldrick, 2018)'
_computing_structure_solution 'SHELXT 2014/5 (Sheldrick, 2014)'
_diffrn_ambient_temperature 100.0(2)
_diffrn_measured_fraction_theta_full 0.998
_diffrn_measured_fraction_theta_max 0.998
_diffrn_measurement_device_type 'Bruker APEX-II CCD'
_diffrn_measurement_method '\f and \w scans'
_diffrn_radiation_type MoK\a
_diffrn_radiation_wavelength 0.71073
_diffrn_reflns_av_R_equivalents 0.0850
_diffrn_reflns_av_unetI/netI 0.0239
_diffrn_reflns_Laue_measured_fraction_full 0.998
_diffrn_reflns_Laue_measured_fraction_max 0.998
_diffrn_reflns_limit_h_max 17
_diffrn_reflns_limit_h_min -17
_diffrn_reflns_limit_k_max 25
_diffrn_reflns_limit_k_min -25
_diffrn_reflns_limit_l_max 21
_diffrn_reflns_limit_l_min -20
_diffrn_reflns_number 56938
_diffrn_reflns_point_group_measured_fraction_full 0.998
_diffrn_reflns_point_group_measured_fraction_max 0.998
_diffrn_reflns_theta_full 25.242
_diffrn_reflns_theta_max 27.102
_diffrn_reflns_theta_min 2.161
_exptl_absorpt_coefficient_mu 1.299
_exptl_absorpt_correction_T_max 0.9989
_exptl_absorpt_correction_T_min 0.959
_exptl_absorpt_correction_type numerical
_exptl_absorpt_process_details 'Bruker SADABS, 1996'
_exptl_crystal_colour orange
_exptl_crystal_density_diffrn 1.414
_exptl_crystal_density_meas ?
_exptl_crystal_density_method 'not measured'
_exptl_crystal_description prism
_exptl_crystal_F_000 2024
_exptl_crystal_size_max 0.174
_exptl_crystal_size_mid 0.145
_exptl_crystal_size_min 0.121
_refine_diff_density_max 0.791
_refine_diff_density_min -1.267
_refine_diff_density_rms 0.173
_refine_ls_extinction_method none
_refine_ls_goodness_of_fit_ref 1.106
_refine_ls_hydrogen_treatment constr
_refine_ls_matrix_type full
_refine_ls_number_parameters 142
_refine_ls_number_reflns 2584
_refine_ls_number_restraints 0
_refine_ls_restrained_S_all 1.106
_refine_ls_R_factor_all 0.0703
_refine_ls_R_factor_gt 0.0556
_refine_ls_shift/su_max 0.000
_refine_ls_shift/su_mean 0.000
_refine_ls_structure_factor_coef Fsqd
_refine_ls_weighting_details 'w=1/[\s^2^(Fo^2^)+(0.1088P)^2^+31.5496P] where P=(Fo^2^+2Fc^2^)/3'
_refine_ls_weighting_scheme calc
_refine_ls_wR_factor_gt 0.1762
_refine_ls_wR_factor_ref 0.1913
_reflns_Friedel_coverage 0.000
_reflns_number_gt 2104
_reflns_number_total 2584
_reflns_threshold_expression 'I > 2\s(I)'
_cod_data_source_file d2sc06085j2.cif
_cod_data_source_block i17819
_cod_depositor_comments
;
The following automatic conversions were performed:

data item '_exptl_crystal_density_meas' value 'none' was changed to
'?' -- the value is perceived as not measured.

Automatic conversion script
Id: cif_fix_values 7556 2019-12-06 15:28:31Z antanas 

 Adding full bibliography for 1568252.cif.
;
_cod_original_sg_symbol_Hall '-C 2b 2bc'
_cod_original_sg_symbol_H-M 'C c c a'
_cod_database_code 1568252
_shelx_shelxl_version_number 2018/3
_shelx_space_group_comment
;
The symmetry employed for this shelxl refinement is uniquely defined
by the following loop, which should always be used as a source of
symmetry information in preference to the above space-group names.
They are only intended as comments.
;
_shelx_estimated_absorpt_t_min 0.806
_shelx_estimated_absorpt_t_max 0.859

loop_
_space_group_symop_operation_xyz
'x, y, z'
'-x+1/2, -y, z'
'-x, y, -z+1/2'
'x+1/2, -y, -z+1/2'
'x+1/2, y+1/2, z'
'-x+1, -y+1/2, z'
'-x+1/2, y+1/2, -z+1/2'
'x+1, -y+1/2, -z+1/2'
'-x, -y, -z'
'x-1/2, y, -z'
'x, -y, z-1/2'
'-x-1/2, y, z-1/2'
'-x+1/2, -y+1/2, -z'
'x, y+1/2, -z'
'x+1/2, -y+1/2, z-1/2'
'-x, y+1/2, z-1/2'

loop_
_atom_site_label
_atom_site_type_symbol
_atom_site_fract_x
_atom_site_fract_y
_atom_site_fract_z
_atom_site_U_iso_or_equiv
_atom_site_adp_type
_atom_site_occupancy
_atom_site_site_symmetry_order
_atom_site_calc_flag
_atom_site_refinement_flags_posn
_atom_site_refinement_flags_adp
_atom_site_refinement_flags_occupancy
_atom_site_disorder_assembly
_atom_site_disorder_group
Zn1 Zn 0.500000 0.46852(3) 0.250000 0.0198(2) Uani 1 2 d S T P . .
Cl1 Cl 0.59946(7) 0.41476(5) 0.16924(6) 0.0253(3) Uani 1 1 d . . . . .
N1 N 1.000000 0.750000 0.5818(2) 0.0108(8) Uani 1 2 d S T P . .
N2 N 0.5863(2) 0.52631(17) 0.3195(2) 0.0192(7) Uani 1 1 d . . . . .
C1 C 0.9307(2) 0.71190(17) 0.5413(2) 0.0114(7) Uani 1 1 d . . . . .
C2 C 0.8381(3) 0.70198(19) 0.5732(2) 0.0152(7) Uani 1 1 d . . . . .
H2 H 0.822042 0.720870 0.623413 0.018 Uiso 1 1 calc R U . . .
C3 C 0.7698(3) 0.66489(19) 0.5323(2) 0.0155(7) Uani 1 1 d . . . . .
H3 H 0.707806 0.657945 0.555310 0.019 Uiso 1 1 calc R U . . .
C4 C 0.7907(3) 0.63755(18) 0.4576(2) 0.0146(7) Uani 1 1 d . . . . .
C5 C 0.8838(3) 0.64662(19) 0.4267(2) 0.0153(7) Uani 1 1 d . . . . .
H5 H 0.899677 0.627963 0.376382 0.018 Uiso 1 1 calc R U . . .
C6 C 0.9529(3) 0.68218(18) 0.4681(2) 0.0141(7) Uani 1 1 d . . . . .
H6 H 1.016202 0.686525 0.446602 0.017 Uiso 1 1 calc R U . . .
C7 C 0.7186(3) 0.60039(19) 0.4108(2) 0.0161(7) Uani 1 1 d . . . . .
C8 C 0.6411(3) 0.5672(2) 0.4461(2) 0.0192(8) Uani 1 1 d . . . . .
H8 H 0.631861 0.569550 0.502169 0.023 Uiso 1 1 calc R U . . .
C9 C 0.5775(3) 0.5309(2) 0.3995(2) 0.0194(8) Uani 1 1 d . . . . .
H9 H 0.525542 0.508363 0.424833 0.023 Uiso 1 1 calc R U . . .
C10 C 0.6596(3) 0.5591(2) 0.2846(2) 0.0193(8) Uani 1 1 d . . . . .
H10 H 0.666400 0.556544 0.228308 0.023 Uiso 1 1 calc R U . . .
C11 C 0.7253(3) 0.5963(2) 0.3276(2) 0.0186(8) Uani 1 1 d . . . . .
H11 H 0.775479 0.619296 0.300452 0.022 Uiso 1 1 calc R U . . .
C12 C 1.000000 0.750000 0.6673(3) 0.0099(9) Uani 1 2 d S T P . .
C13 C 0.9996(3) 0.80971(18) 0.7085(2) 0.0139(7) Uani 1 1 d . . . . .
H13 H 0.998874 0.850553 0.680100 0.017 Uiso 1 1 calc R U . . .

loop_
_atom_site_aniso_label
_atom_site_aniso_U_11
_atom_site_aniso_U_22
_atom_site_aniso_U_33
_atom_site_aniso_U_23
_atom_site_aniso_U_13
_atom_site_aniso_U_12
Zn1 0.0195(4) 0.0203(4) 0.0194(4) 0.000 -0.0041(2) 0.000
Cl1 0.0227(5) 0.0332(6) 0.0200(5) -0.0073(4) -0.0044(4) 0.0038(4)
N1 0.013(2) 0.014(2) 0.0051(18) 0.000 0.000 -0.0047(16)
N2 0.0154(15) 0.0174(16) 0.0249(18) -0.0064(13) -0.0043(13) 0.0011(12)
C1 0.0106(15) 0.0132(16) 0.0104(15) 0.0005(13) -0.0017(12) -0.0032(13)
C2 0.0115(16) 0.0210(18) 0.0130(16) -0.0015(14) 0.0015(13) -0.0017(14)
C3 0.0109(16) 0.0208(18) 0.0148(17) -0.0022(14) 0.0013(13) -0.0039(14)
C4 0.0138(17) 0.0157(17) 0.0142(17) -0.0045(14) -0.0011(13) -0.0025(14)
C5 0.0142(17) 0.0178(18) 0.0140(17) -0.0053(14) 0.0011(13) -0.0012(14)
C6 0.0112(16) 0.0165(18) 0.0146(17) -0.0032(14) 0.0013(13) -0.0011(13)
C7 0.0122(16) 0.0161(17) 0.0201(18) -0.0036(14) -0.0020(13) -0.0003(14)
C8 0.0179(18) 0.0229(19) 0.0168(17) -0.0028(15) 0.0011(14) -0.0049(15)
C9 0.0142(18) 0.0210(19) 0.023(2) -0.0021(15) 0.0001(15) -0.0027(14)
C10 0.0192(18) 0.0216(19) 0.0172(18) -0.0076(15) -0.0001(15) -0.0002(15)
C11 0.0166(18) 0.0195(18) 0.0197(19) -0.0041(15) 0.0002(14) -0.0010(15)
C12 0.009(2) 0.014(2) 0.006(2) 0.000 0.000 -0.0025(17)
C13 0.0204(18) 0.0099(17) 0.0114(18) 0.0016(13) 0.0017(13) -0.0010(13)

loop_
_atom_type_symbol
_atom_type_description
_atom_type_scat_dispersion_real
_atom_type_scat_dispersion_imag
_atom_type_scat_source
C C 0.0033 0.0016 'International Tables Vol C Tables 4.2.6.8 and 6.1.1.4'
H H 0.0000 0.0000 'International Tables Vol C Tables 4.2.6.8 and 6.1.1.4'
Cl Cl 0.1484 0.1585 'International Tables Vol C Tables 4.2.6.8 and 6.1.1.4'
N N 0.0061 0.0033 'International Tables Vol C Tables 4.2.6.8 and 6.1.1.4'
Zn Zn 0.2839 1.4301 'International Tables Vol C Tables 4.2.6.8 and 6.1.1.4'

loop_
_geom_angle_atom_site_label_1
_geom_angle_atom_site_label_2
_geom_angle_atom_site_label_3
_geom_angle
_geom_angle_site_symmetry_1
_geom_angle_site_symmetry_3
_geom_angle_publ_flag
N2 Zn1 N2 110.2(2) . 3_655 ?
N2 Zn1 Cl1 107.05(11) . 3_655 ?
N2 Zn1 Cl1 105.44(10) 3_655 3_655 ?
N2 Zn1 Cl1 105.44(10) . . ?
N2 Zn1 Cl1 107.05(11) 3_655 . ?
Cl1 Zn1 Cl1 121.44(6) 3_655 . ?
C1 N1 C1 122.1(4) 6_665 . ?
C1 N1 C12 118.9(2) 6_665 . ?
C1 N1 C12 118.9(2) . . ?
C10 N2 C9 117.9(3) . . ?
C10 N2 Zn1 118.2(3) . . ?
C9 N2 Zn1 123.8(3) . . ?
C6 C1 C2 118.3(3) . . ?
C6 C1 N1 120.5(3) . . ?
C2 C1 N1 121.1(3) . . ?
C3 C2 C1 120.7(3) . . ?
C3 C2 H2 119.7 . . ?
C1 C2 H2 119.7 . . ?
C2 C3 C4 121.0(3) . . ?
C2 C3 H3 119.5 . . ?
C4 C3 H3 119.5 . . ?
C3 C4 C5 118.1(3) . . ?
C3 C4 C7 122.5(3) . . ?
C5 C4 C7 119.4(3) . . ?
C6 C5 C4 121.3(3) . . ?
C6 C5 H5 119.4 . . ?
C4 C5 H5 119.4 . . ?
C5 C6 C1 120.6(3) . . ?
C5 C6 H6 119.7 . . ?
C1 C6 H6 119.7 . . ?
C8 C7 C11 116.4(3) . . ?
C8 C7 C4 122.5(3) . . ?
C11 C7 C4 121.1(3) . . ?
C9 C8 C7 120.1(4) . . ?
C9 C8 H8 120.0 . . ?
C7 C8 H8 120.0 . . ?
N2 C9 C8 122.7(4) . . ?
N2 C9 H9 118.7 . . ?
C8 C9 H9 118.7 . . ?
N2 C10 C11 122.4(4) . . ?
N2 C10 H10 118.8 . . ?
C11 C10 H10 118.8 . . ?
C10 C11 C7 120.6(4) . . ?
C10 C11 H11 119.7 . . ?
C7 C11 H11 119.7 . . ?
C13 C12 C13 120.2(5) . 6_665 ?
C13 C12 N1 119.9(2) . . ?
C13 C12 N1 119.9(2) 6_665 . ?
C12 C13 C13 119.9(2) . 3_756 ?
C12 C13 H13 120.1 . . ?
C13 C13 H13 120.1 3_756 . ?

loop_
_geom_bond_atom_site_label_1
_geom_bond_atom_site_label_2
_geom_bond_distance
_geom_bond_site_symmetry_2
_geom_bond_publ_flag
Zn1 N2 2.033(3) . ?
Zn1 N2 2.033(3) 3_655 ?
Zn1 Cl1 2.2123(10) 3_655 ?
Zn1 Cl1 2.2124(10) . ?
N1 C1 1.403(4) 6_665 ?
N1 C1 1.403(4) . ?
N1 C12 1.434(6) . ?
N2 C10 1.343(5) . ?
N2 C9 1.349(5) . ?
C1 C6 1.400(5) . ?
C1 C2 1.401(5) . ?
C2 C3 1.386(5) . ?
C2 H2 0.9500 . ?
C3 C4 1.398(5) . ?
C3 H3 0.9500 . ?
C4 C5 1.398(5) . ?
C4 C7 1.473(5) . ?
C5 C6 1.381(5) . ?
C5 H5 0.9500 . ?
C6 H6 0.9500 . ?
C7 C8 1.395(5) . ?
C7 C11 1.401(5) . ?
C8 C9 1.385(5) . ?
C8 H8 0.9500 . ?
C9 H9 0.9500 . ?
C10 C11 1.380(5) . ?
C10 H10 0.9500 . ?
C11 H11 0.9500 . ?
C12 C13 1.386(4) . ?
C12 C13 1.386(4) 6_665 ?
C13 C13 1.392(7) 3_756 ?
C13 H13 0.9500 . ?
